data_4114201
loop_
_publ_author_name
'David A. Shultz'
'Rosario M. Fico'
'Scot H. Bodnar'
'R. Krishna Kumar'
'Kira E. Vostrikova'
'Jeff W. Kampf'
'Paul D. Boyle'

_publ_section_title
;
 Trends in Exchange Coupling for Trimethylenemethane-Type Bis(semiquinone)
 Biradicals and Correlation of Magnetic Exchange with Mixed Valency for
 Cross-Conjugated Systems
;
_journal_name_full 'Journal of the American Chemical Society'
_journal_page_first 11761
_journal_page_last 11771
_journal_paper_doi 10.1021/ja0367849
_journal_volume 125
_journal_year 2003
_chemical_formula_sum 'C111 H133 B2 Cl4 N12 O4 Zn2'
_chemical_formula_weight 1993.45
_chemical_name_systematic
;
 ?
;
_space_group_IT_number 2
_symmetry_cell_setting triclinic
_symmetry_space_group_name_Hall '-P 1'
_symmetry_space_group_name_H-M 'P -1'
_atom_sites_solution_hydrogens geom
_atom_sites_solution_primary direct
_atom_sites_solution_secondary difmap
_audit_creation_method SHELXL-97
_cell_angle_alpha 106.665(2)
_cell_angle_beta 96.630(2)
_cell_angle_gamma 104.208(2)
_cell_formula_units_Z 2
_cell_length_a 13.3366(13)
_cell_length_b 18.8734(18)
_cell_length_c 27.555(3)
_cell_measurement_temperature 293(2)
_cell_volume 6310.9(11)
_computing_cell_refinement 'Bruker SMART'
_computing_data_collection 'Bruker SMART'
_computing_data_reduction 'Bruker SHELXTL'
_computing_molecular_graphics 'Bruker SHELXTL'
_computing_publication_material 'Bruker SHELXTL'
_computing_structure_refinement 'Bruker SHELXTL'
_computing_structure_solution 'Bruker SHELXTL'
_diffrn_ambient_temperature 158(2)
_diffrn_measured_fraction_theta_full 0.999
_diffrn_measured_fraction_theta_max 0.999
_diffrn_measurement_device_type 'CCD area detector'
_diffrn_measurement_method 'phi and omega scans'
_diffrn_radiation_monochromator graphite
_diffrn_radiation_source 'sealed tube'
_diffrn_radiation_type MoK\a
_diffrn_radiation_wavelength 0.71073
_diffrn_reflns_av_R_equivalents 0.0442
_diffrn_reflns_av_sigmaI/netI 0.0486
_diffrn_reflns_limit_h_max 15
_diffrn_reflns_limit_h_min -15
_diffrn_reflns_limit_k_max 21
_diffrn_reflns_limit_k_min -22
_diffrn_reflns_limit_l_max 32
_diffrn_reflns_limit_l_min -32
_diffrn_reflns_number 81861
_diffrn_reflns_theta_full 24.71
_diffrn_reflns_theta_max 24.71
_diffrn_reflns_theta_min 0.79
_exptl_absorpt_coefficient_mu 0.512
_exptl_absorpt_correction_type none
_exptl_absorpt_process_details 'Blessing, Acta Cryst. A51 33-38.'
_exptl_crystal_colour green
_exptl_crystal_density_diffrn 1.049
_exptl_crystal_description rectangular
_exptl_crystal_F_000 2106
_exptl_crystal_size_max 0.32
_exptl_crystal_size_mid 0.34
_exptl_crystal_size_min 0.34
_refine_diff_density_max 1.692
_refine_diff_density_min -0.545
_refine_diff_density_rms 0.136
_refine_ls_extinction_coef 0.0019(4)
_refine_ls_extinction_expression Fc^*^=kFc[1+0.001xFc^2^\l^3^/sin(2\q)]^-1/4^
_refine_ls_extinction_method SHELXL
_refine_ls_goodness_of_fit_ref 2.159
_refine_ls_hydrogen_treatment mixed
_refine_ls_matrix_type full
_refine_ls_number_parameters 1286
_refine_ls_number_reflns 21510
_refine_ls_number_restraints 0
_refine_ls_restrained_S_all 2.159
_refine_ls_R_factor_all 0.1170
_refine_ls_R_factor_gt 0.0941
_refine_ls_shift/su_max 0.040
_refine_ls_shift/su_mean 0.007
_refine_ls_structure_factor_coef Fsqd
_refine_ls_weighting_details 'calc w=1/[\s^2^(Fo^2^)+(0.0800P)^2^+0.0000P] where P=(Fo^2^+2Fc^2^)/3'
_refine_ls_weighting_scheme calc
_refine_ls_wR_factor_gt 0.2774
_refine_ls_wR_factor_ref 0.2850
_reflns_number_gt 14823
_reflns_number_total 21510
_reflns_threshold_expression >2sigma(I)
_cod_data_source_file ja0367849si20030615_021821.cif
_cod_data_source_block kva
_cod_original_cell_volume 6311.0(11)
_cod_database_code 4114201

loop_
_symmetry_equiv_pos_as_xyz
'x, y, z'
'-x, -y, -z'

loop_
_atom_site_label
_atom_site_type_symbol
_atom_site_fract_x
_atom_site_fract_y
_atom_site_fract_z
_atom_site_U_iso_or_equiv
_atom_site_adp_type
_atom_site_occupancy
_atom_site_symmetry_multiplicity
_atom_site_calc_flag
_atom_site_refinement_flags
Zn1 Zn 0.11968(6) 0.02853(4) 0.24469(3) 0.0380(2) Uani 1 1 d .
Zn2 Zn 0.36617(5) 0.63825(4) 0.33805(3) 0.0355(2) Uani 1 1 d .
O1 O 0.2004(3) 0.0964(2) 0.21198(16) 0.0397(10) Uani 1 1 d .
O2 O 0.0265(3) 0.1062(2) 0.24678(15) 0.0381(10) Uani 1 1 d .
O3 O 0.3304(3) 0.5251(2) 0.30824(14) 0.0376(10) Uani 1 1 d .
O4 O 0.2882(3) 0.6227(2) 0.26289(15) 0.0392(10) Uani 1 1 d .
N1 N -0.0070(4) -0.0679(3) 0.2147(2) 0.0442(13) Uani 1 1 d .
N2 N -0.0127(4) -0.1195(3) 0.2404(2) 0.0446(13) Uani 1 1 d .
N3 N 0.2155(4) -0.0520(3) 0.2387(2) 0.0423(13) Uani 1 1 d .
N4 N 0.1809(4) -0.1050(3) 0.26353(19) 0.0418(13) Uani 1 1 d .
N5 N 0.1235(4) 0.0378(3) 0.32077(19) 0.0414(13) Uani 1 1 d .
N6 N 0.0935(4) -0.0325(3) 0.3289(2) 0.0485(14) Uani 1 1 d .
N7 N 0.2750(4) 0.6927(3) 0.38072(18) 0.0364(12) Uani 1 1 d .
N8 N 0.3328(4) 0.7555(3) 0.42216(18) 0.0368(12) Uani 1 1 d .
N9 N 0.4793(4) 0.7374(3) 0.34192(18) 0.0394(12) Uani 1 1 d .
N10 N 0.5000(4) 0.7942(3) 0.38889(18) 0.0389(12) Uani 1 1 d .
N11 N 0.4725(4) 0.6401(3) 0.40486(18) 0.0364(12) Uani 1 1 d .
N12 N 0.4914(4) 0.7094(3) 0.44430(17) 0.0360(12) Uani 1 1 d .
C1 C 0.1595(4) 0.1487(3) 0.2044(2) 0.0330(13) Uani 1 1 d .
C2 C 0.2030(5) 0.1988(3) 0.1784(2) 0.0363(14) Uani 1 1 d .
H2 H 0.2636 0.1946 0.1656 0.088(2) Uiso 1 1 calc R
C3 C 0.1574(5) 0.2542(3) 0.1717(2) 0.0331(13) Uani 1 1 d .
C4 C 0.0668(5) 0.2625(3) 0.1939(2) 0.0400(15) Uani 1 1 d .
H4 H 0.0396 0.3023 0.1909 0.088(2) Uiso 1 1 calc R
C5 C 0.0180(4) 0.2152(3) 0.2193(2) 0.0342(14) Uani 1 1 d .
C6 C 0.0643(5) 0.1549(3) 0.2247(2) 0.0358(14) Uani 1 1 d .
C7 C -0.0798(5) 0.2228(3) 0.2418(2) 0.0412(15) Uani 1 1 d .
C8 C -0.1162(6) 0.2904(4) 0.2328(3) 0.060(2) Uani 1 1 d .
H8A H -0.1820 0.2900 0.2438 0.088(2) Uiso 1 1 calc R
H8B H -0.1253 0.2849 0.1967 0.088(2) Uiso 1 1 calc R
H8C H -0.0640 0.3385 0.2523 0.088(2) Uiso 1 1 calc R
C9 C -0.0572(5) 0.2373(4) 0.3000(3) 0.0510(18) Uani 1 1 d .
H9A H -0.1214 0.2361 0.3128 0.088(2) Uiso 1 1 calc R
H9B H -0.0064 0.2869 0.3171 0.088(2) Uiso 1 1 calc R
H9C H -0.0297 0.1978 0.3067 0.088(2) Uiso 1 1 calc R
C10 C -0.1716(5) 0.1490(4) 0.2148(3) 0.0524(18) Uani 1 1 d .
H10A H -0.1531 0.1056 0.2206 0.088(2) Uiso 1 1 calc R
H10B H -0.1860 0.1408 0.1784 0.088(2) Uiso 1 1 calc R
H10C H -0.2333 0.1542 0.2286 0.088(2) Uiso 1 1 calc R
C11 C -0.1343(7) -0.2457(5) 0.2386(4) 0.087(3) Uani 1 1 d .
H11A H -0.0834 -0.2740 0.2337 0.088(2) Uiso 1 1 calc R
H11B H -0.2028 -0.2790 0.2195 0.088(2) Uiso 1 1 calc R
H11C H -0.1362 -0.2274 0.2746 0.088(2) Uiso 1 1 calc R
C12 C -0.1040(6) -0.1781(4) 0.2194(3) 0.059(2) Uani 1 1 d .
C13 C -0.1573(6) -0.1629(4) 0.1789(3) 0.066(2) Uani 1 1 d .
H13 H -0.2215 -0.1935 0.1572 0.088(2) Uiso 1 1 calc R
C14 C -0.0963(5) -0.0935(4) 0.1773(3) 0.0460(16) Uani 1 1 d .
C15 C -0.1149(6) -0.0526(4) 0.1415(2) 0.0475(17) Uani 1 1 d .
C16 C -0.0320(6) -0.0111(4) 0.1244(3) 0.0526(18) Uani 1 1 d .
H16 H 0.0369 -0.0094 0.1363 0.088(2) Uiso 1 1 calc R
C17 C -0.0510(6) 0.0270(4) 0.0903(3) 0.0555(19) Uani 1 1 d .
H17 H 0.0049 0.0553 0.0799 0.088(2) Uiso 1 1 calc R
C18 C -0.1581(7) 0.0228(4) 0.0709(3) 0.057(2) Uani 1 1 d .
C19 C -0.2376(6) -0.0175(4) 0.0873(3) 0.0583(19) Uani 1 1 d .
H19 H -0.3069 -0.0204 0.0748 0.088(2) Uiso 1 1 calc R
C20 C -0.2170(6) -0.0549(4) 0.1228(3) 0.0555(19) Uani 1 1 d .
H20 H -0.2728 -0.0817 0.1341 0.088(2) Uiso 1 1 calc R
C21 C -0.1787(7) 0.0659(4) 0.0333(3) 0.067(2) Uani 1 1 d .
H21 H -0.2554 0.0530 0.0224 0.088(2) Uiso 1 1 calc R
C22 C -0.1363(8) 0.1542(4) 0.0592(3) 0.079(3) Uani 1 1 d .
H22A H -0.0639 0.1679 0.0761 0.088(2) Uiso 1 1 calc R
H22B H -0.1774 0.1708 0.0842 0.088(2) Uiso 1 1 calc R
H22C H -0.1411 0.1790 0.0335 0.088(2) Uiso 1 1 calc R
C23 C -0.1343(8) 0.0421(5) -0.0152(3) 0.087(3) Uani 1 1 d .
H23A H -0.0593 0.0659 -0.0074 0.088(2) Uiso 1 1 calc R
H23B H -0.1664 0.0585 -0.0414 0.088(2) Uiso 1 1 calc R
H23C H -0.1490 -0.0131 -0.0276 0.088(2) Uiso 1 1 calc R
C24 C 0.2408(6) -0.2017(4) 0.2963(3) 0.061(2) Uani 1 1 d .
H24A H 0.2540 -0.1750 0.3328 0.088(2) Uiso 1 1 calc R
H24B H 0.2910 -0.2300 0.2889 0.088(2) Uiso 1 1 calc R
H24C H 0.1707 -0.2369 0.2854 0.088(2) Uiso 1 1 calc R
C25 C 0.2513(6) -0.1444(4) 0.2680(3) 0.0452(16) Uani 1 1 d .
C26 C 0.3327(6) -0.1174(4) 0.2449(3) 0.0504(18) Uani 1 1 d .
H26 H 0.3925 -0.1341 0.2419 0.088(2) Uiso 1 1 calc R
C27 C 0.3076(5) -0.0604(4) 0.2269(2) 0.0412(15) Uani 1 1 d .
C28 C 0.3691(5) -0.0169(4) 0.1994(3) 0.0463(16) Uani 1 1 d .
C29 C 0.4806(6) 0.0038(5) 0.2121(3) 0.063(2) Uani 1 1 d .
H29 H 0.5129 -0.0090 0.2388 0.088(2) Uiso 1 1 calc R
C30 C 0.5417(6) 0.0423(5) 0.1856(3) 0.067(2) Uani 1 1 d .
H30 H 0.6147 0.0549 0.1948 0.088(2) Uiso 1 1 calc R
C31 C 0.4997(6) 0.0628(4) 0.1466(3) 0.0526(18) Uani 1 1 d .
C32 C 0.3874(6) 0.0421(4) 0.1334(3) 0.0510(17) Uani 1 1 d .
H32 H 0.3559 0.0560 0.1071 0.088(2) Uiso 1 1 calc R
C33 C 0.3258(5) 0.0027(3) 0.1585(3) 0.0441(16) Uani 1 1 d .
H33 H 0.2528 -0.0117 0.1481 0.088(2) Uiso 1 1 calc R
C34 C 0.5706(6) 0.1065(4) 0.1185(3) 0.060(2) Uani 1 1 d .
H34 H 0.6393 0.0967 0.1236 0.088(2) Uiso 1 1 calc R
C35 C 0.5891(6) 0.1943(4) 0.1415(3) 0.068(2) Uani 1 1 d .
H35A H 0.5224 0.2052 0.1397 0.088(2) Uiso 1 1 calc R
H35B H 0.6313 0.2203 0.1223 0.088(2) Uiso 1 1 calc R
H35C H 0.6250 0.2121 0.1770 0.088(2) Uiso 1 1 calc R
C36 C 0.5290(8) 0.0805(6) 0.0612(3) 0.089(3) Uani 1 1 d .
H36A H 0.5198 0.0261 0.0466 0.088(2) Uiso 1 1 calc R
H36B H 0.5784 0.1083 0.0455 0.088(2) Uiso 1 1 calc R
H36C H 0.4624 0.0906 0.0549 0.088(2) Uiso 1 1 calc R
C37 C 0.0568(8) -0.0858(5) 0.4003(3) 0.084(3) Uani 1 1 d .
H37A H -0.0158 -0.1151 0.3864 0.088(2) Uiso 1 1 calc R
H37B H 0.0674 -0.0650 0.4373 0.088(2) Uiso 1 1 calc R
H37C H 0.1009 -0.1189 0.3912 0.088(2) Uiso 1 1 calc R
C38 C 0.0848(6) -0.0217(4) 0.3787(3) 0.059(2) Uani 1 1 d .
C39 C 0.1087(6) 0.0577(4) 0.4026(3) 0.059(2) Uani 1 1 d .
H39 H 0.1087 0.0830 0.4370 0.088(2) Uiso 1 1 calc R
C40 C 0.1323(5) 0.0914(4) 0.3657(2) 0.0456(16) Uani 1 1 d .
C41 C 0.1638(5) 0.1762(4) 0.3718(2) 0.0425(16) Uani 1 1 d .
C42 C 0.2227(5) 0.2078(4) 0.3425(2) 0.0439(16) Uani 1 1 d .
H42 H 0.2469 0.1762 0.3168 0.088(2) Uiso 1 1 calc R
C43 C 0.2485(5) 0.2876(4) 0.3499(2) 0.0485(17) Uani 1 1 d .
H43 H 0.2882 0.3079 0.3288 0.088(2) Uiso 1 1 calc R
C44 C 0.2149(5) 0.3365(4) 0.3887(3) 0.0487(17) Uani 1 1 d .
C45 C 0.1566(6) 0.3046(4) 0.4189(3) 0.0542(18) Uani 1 1 d .
H45 H 0.1349 0.3368 0.4454 0.088(2) Uiso 1 1 calc R
C46 C 0.1282(5) 0.2251(4) 0.4113(2) 0.0484(17) Uani 1 1 d .
H46 H 0.0868 0.2046 0.4318 0.088(2) Uiso 1 1 calc R
C47 C 0.2394(6) 0.4226(4) 0.3959(3) 0.059(2) Uani 1 1 d .
H47 H 0.2902 0.4342 0.3741 0.088(2) Uiso 1 1 calc R
C48 C 0.2900(8) 0.4713(5) 0.4503(3) 0.088(3) Uani 1 1 d .
H48A H 0.2381 0.4690 0.4717 0.088(2) Uiso 1 1 calc R
H48B H 0.3192 0.5239 0.4518 0.088(2) Uiso 1 1 calc R
H48C H 0.3452 0.4525 0.4625 0.088(2) Uiso 1 1 calc R
C49 C 0.1429(8) 0.4405(5) 0.3771(4) 0.107(4) Uani 1 1 d .
H49A H 0.1349 0.4317 0.3406 0.088(2) Uiso 1 1 calc R
H49B H 0.1488 0.4937 0.3948 0.088(2) Uiso 1 1 calc R
H49C H 0.0824 0.4077 0.3838 0.088(2) Uiso 1 1 calc R
C50 C 0.2902(4) 0.4977(3) 0.2594(2) 0.0330(13) Uani 1 1 d .
C51 C 0.2677(5) 0.4195(3) 0.2307(2) 0.0342(14) Uani 1 1 d .
H51 H 0.2819 0.3850 0.2468 0.088(2) Uiso 1 1 calc R
C52 C 0.2243(5) 0.3931(3) 0.1783(2) 0.0383(15) Uani 1 1 d .
C53 C 0.1970(5) 0.4464(3) 0.1547(2) 0.0424(16) Uani 1 1 d .
H53 H 0.1653 0.4273 0.1198 0.088(2) Uiso 1 1 calc R
C54 C 0.2145(5) 0.5234(3) 0.1802(2) 0.0381(14) Uani 1 1 d .
C55 C 0.2642(5) 0.5518(3) 0.2341(2) 0.0354(14) Uani 1 1 d .
C56 C 0.1802(5) 0.5781(4) 0.1545(2) 0.0459(16) Uani 1 1 d .
C57 C 0.0991(6) 0.6082(4) 0.1817(3) 0.060(2) Uani 1 1 d .
H57A H 0.0412 0.5654 0.1804 0.088(2) Uiso 1 1 calc R
H57B H 0.0737 0.6402 0.1648 0.088(2) Uiso 1 1 calc R
H57C H 0.1311 0.6380 0.2171 0.088(2) Uiso 1 1 calc R
C58 C 0.1343(6) 0.5368(4) 0.0962(3) 0.064(2) Uani 1 1 d .
H58A H 0.0779 0.4911 0.0915 0.088(2) Uiso 1 1 calc R
H58B H 0.1886 0.5227 0.0791 0.088(2) Uiso 1 1 calc R
H58C H 0.1077 0.5709 0.0819 0.088(2) Uiso 1 1 calc R
C59 C 0.2744(6) 0.6468(4) 0.1595(3) 0.0541(18) Uani 1 1 d .
H59A H 0.2515 0.6803 0.1433 0.088(2) Uiso 1 1 calc R
H59B H 0.3270 0.6284 0.1430 0.088(2) Uiso 1 1 calc R
H59C H 0.3039 0.6748 0.1954 0.088(2) Uiso 1 1 calc R
C60 C 0.3063(6) 0.8624(4) 0.4932(3) 0.0549(19) Uani 1 1 d .
H60A H 0.3477 0.8516 0.5195 0.088(2) Uiso 1 1 calc R
H60B H 0.2467 0.8758 0.5054 0.088(2) Uiso 1 1 calc R
H60C H 0.3487 0.9048 0.4850 0.088(2) Uiso 1 1 calc R
C61 C 0.2686(5) 0.7927(4) 0.4460(2) 0.0422(15) Uani 1 1 d .
C62 C 0.1656(5) 0.7527(4) 0.4191(2) 0.0451(16) Uani 1 1 d .
H62 H 0.1041 0.7642 0.4266 0.088(2) Uiso 1 1 calc R
C63 C 0.1741(5) 0.6918(3) 0.3786(2) 0.0350(14) Uani 1 1 d .
C64 C 0.0863(5) 0.6343(3) 0.3374(2) 0.0379(14) Uani 1 1 d .
C65 C -0.0066(5) 0.6529(4) 0.3244(3) 0.0493(17) Uani 1 1 d .
H65 H -0.0134 0.7006 0.3428 0.088(2) Uiso 1 1 calc R
C66 C -0.0879(5) 0.6020(4) 0.2851(3) 0.0456(16) Uani 1 1 d .
H66 H -0.1481 0.6163 0.2772 0.088(2) Uiso 1 1 calc R
C67 C -0.0819(5) 0.5311(3) 0.2574(2) 0.0406(15) Uani 1 1 d .
C68 C 0.0098(5) 0.5126(4) 0.2691(3) 0.0461(16) Uani 1 1 d .
H68 H 0.0161 0.4651 0.2500 0.088(2) Uiso 1 1 calc R
C69 C 0.0927(5) 0.5628(3) 0.3086(2) 0.0422(15) Uani 1 1 d .
H69 H 0.1531 0.5483 0.3158 0.088(2) Uiso 1 1 calc R
C70 C -0.1738(5) 0.4741(4) 0.2148(3) 0.0517(18) Uani 1 1 d .
H70 H -0.1487 0.4313 0.1962 0.088(2) Uiso 1 1 calc R
C71 C -0.2079(7) 0.5110(5) 0.1760(3) 0.077(2) Uani 1 1 d .
H71A H -0.2552 0.4717 0.1463 0.088(2) Uiso 1 1 calc R
H71B H -0.1469 0.5369 0.1656 0.088(2) Uiso 1 1 calc R
H71C H -0.2431 0.5477 0.1916 0.088(2) Uiso 1 1 calc R
C72 C -0.2636(6) 0.4409(5) 0.2360(3) 0.074(2) Uani 1 1 d .
H72A H -0.2414 0.4141 0.2581 0.088(2) Uiso 1 1 calc R
H72B H -0.3196 0.4054 0.2082 0.088(2) Uiso 1 1 calc R
H72C H -0.2884 0.4817 0.2557 0.088(2) Uiso 1 1 calc R
C73 C 0.6060(6) 0.9327(4) 0.4309(3) 0.060(2) Uani 1 1 d .
H73A H 0.5491 0.9422 0.4477 0.088(2) Uiso 1 1 calc R
H73B H 0.6346 0.9749 0.4188 0.088(2) Uiso 1 1 calc R
H73C H 0.6602 0.9284 0.4551 0.088(2) Uiso 1 1 calc R
C74 C 0.5662(5) 0.8599(4) 0.3865(3) 0.0466(16) Uani 1 1 d .
C75 C 0.5889(6) 0.8436(4) 0.3369(3) 0.0518(18) Uani 1 1 d .
H75 H 0.6316 0.8775 0.3238 0.088(2) Uiso 1 1 calc R
C76 C 0.5349(5) 0.7672(3) 0.3116(2) 0.0422(15) Uani 1 1 d .
C77 C 0.5411(5) 0.7179(4) 0.2601(3) 0.0497(17) Uani 1 1 d .
C78 C 0.5275(5) 0.6381(4) 0.2487(3) 0.0477(17) Uani 1 1 d .
H78 H 0.5136 0.6153 0.2739 0.088(2) Uiso 1 1 calc R
C79 C 0.5344(6) 0.5935(4) 0.2007(3) 0.0585(19) Uani 1 1 d .
H79 H 0.5246 0.5408 0.1943 0.088(2) Uiso 1 1 calc R
C80 C 0.5552(6) 0.6236(4) 0.1622(3) 0.0562(19) Uani 1 1 d .
C81 C 0.5691(6) 0.7003(5) 0.1724(3) 0.060(2) Uani 1 1 d .
H81 H 0.5851 0.7216 0.1467 0.088(2) Uiso 1 1 calc R
C82 C 0.5606(5) 0.7500(4) 0.2205(3) 0.0525(18) Uani 1 1 d .
H82 H 0.5676 0.8020 0.2257 0.088(2) Uiso 1 1 calc R
C83 C 0.5602(6) 0.5719(6) 0.1084(3) 0.072(2) Uani 1 1 d .
H83 H 0.5596 0.5214 0.1117 0.088(2) Uiso 1 1 calc R
C84 C 0.4637(8) 0.5585(6) 0.0705(3) 0.108(4) Uani 1 1 d .
H84A H 0.4647 0.6054 0.0632 0.088(2) Uiso 1 1 calc R
H84B H 0.4026 0.5430 0.0846 0.088(2) Uiso 1 1 calc R
H84C H 0.4611 0.5186 0.0392 0.088(2) Uiso 1 1 calc R
C85 C 0.6611(6) 0.6013(5) 0.0924(3) 0.068(2) Uani 1 1 d .
H85A H 0.6675 0.6524 0.0909 0.088(2) Uiso 1 1 calc R
H85B H 0.6614 0.5675 0.0590 0.088(2) Uiso 1 1 calc R
H85C H 0.7195 0.6030 0.1171 0.088(2) Uiso 1 1 calc R
C86 C 0.5834(6) 0.7749(4) 0.5380(2) 0.0540(18) Uani 1 1 d .
H86A H 0.6267 0.7627 0.5629 0.088(2) Uiso 1 1 calc R
H86B H 0.5223 0.7841 0.5508 0.088(2) Uiso 1 1 calc R
H86C H 0.6231 0.8204 0.5320 0.088(2) Uiso 1 1 calc R
C87 C 0.5492(5) 0.7081(4) 0.4880(2) 0.0417(15) Uani 1 1 d .
C88 C 0.5687(5) 0.6374(4) 0.4768(3) 0.0484(17) Uani 1 1 d .
H88 H 0.6053 0.6197 0.4993 0.088(2) Uiso 1 1 calc R
C89 C 0.5220(5) 0.5972(4) 0.4241(2) 0.0423(15) Uani 1 1 d .
C90 C 0.5277(5) 0.5211(4) 0.3932(3) 0.0457(16) Uani 1 1 d .
C91 C 0.5354(6) 0.4648(4) 0.4187(3) 0.065(2) Uani 1 1 d .
H91 H 0.5360 0.4766 0.4539 0.088(2) Uiso 1 1 calc R
C92 C 0.5420(7) 0.3939(4) 0.3905(4) 0.080(3) Uani 1 1 d .
H92 H 0.5489 0.3587 0.4074 0.088(2) Uiso 1 1 calc R
C93 C 0.5388(6) 0.3726(4) 0.3376(4) 0.081(3) Uani 1 1 d .
C94 C 0.5340(6) 0.4276(4) 0.3143(3) 0.065(2) Uani 1 1 d .
H94 H 0.5344 0.4156 0.2791 0.088(2) Uiso 1 1 calc R
C95 C 0.5286(5) 0.5005(4) 0.3417(3) 0.0459(16) Uani 1 1 d .
H95 H 0.5256 0.5359 0.3244 0.088(2) Uiso 1 1 calc R
C96 C 0.5414(9) 0.2929(6) 0.3066(5) 0.126(4) Uani 1 1 d U
H96 H 0.5028 0.2694 0.3290 0.088(2) Uiso 1 1 calc R
C97 C 0.6306(9) 0.2710(7) 0.3214(4) 0.121(4) Uani 1 1 d .
H97A H 0.6148 0.2157 0.3078 0.088(2) Uiso 1 1 calc R
H97B H 0.6493 0.2876 0.3584 0.088(2) Uiso 1 1 calc R
H97C H 0.6884 0.2947 0.3080 0.088(2) Uiso 1 1 calc R
C98 C 0.4589(7) 0.2498(5) 0.2631(4) 0.097(3) Uani 1 1 d U
H98A H 0.4510 0.2813 0.2419 0.088(2) Uiso 1 1 calc R
H98B H 0.3942 0.2342 0.2745 0.088(2) Uiso 1 1 calc R
H98C H 0.4756 0.2048 0.2434 0.088(2) Uiso 1 1 calc R
C99 C 0.2049(5) 0.3102(3) 0.1468(2) 0.0373(14) Uani 1 1 d .
C100 C 0.2395(5) 0.2919(3) 0.1018(2) 0.0399(15) Uani 1 1 d .
H100 H 0.3020 0.2843 0.1197 0.088(2) Uiso 1 1 calc R
C101 C 0.3903(6) 0.2449(4) 0.0414(3) 0.0536(18) Uani 1 1 d .
H101 H 0.4566 0.2315 0.0399 0.088(2) Uiso 1 1 calc R
C102 C 0.4126(6) 0.3243(4) 0.0785(3) 0.0593(19) Uani 1 1 d .
H10D H 0.4622 0.3606 0.0675 0.088(2) Uiso 1 1 calc R
H10E H 0.4449 0.3260 0.1124 0.088(2) Uiso 1 1 calc R
C103 C 0.3095(5) 0.3485(4) 0.0821(2) 0.0464(16) Uani 1 1 d .
H103 H 0.3257 0.4011 0.1064 0.088(2) Uiso 1 1 calc R
C104 C 0.2577(7) 0.3448(4) 0.0282(3) 0.059(2) Uani 1 1 d .
H10F H 0.1926 0.3587 0.0300 0.088(2) Uiso 1 1 calc R
H10G H 0.3046 0.3810 0.0161 0.088(2) Uiso 1 1 calc R
C105 C 0.2344(7) 0.2621(4) -0.0093(3) 0.066(2) Uani 1 1 d .
H105 H 0.2008 0.2588 -0.0437 0.088(2) Uiso 1 1 calc R
C106 C 0.1612(6) 0.2065(4) 0.0108(3) 0.0534(18) Uani 1 1 d .
H10H H 0.0959 0.2201 0.0129 0.088(2) Uiso 1 1 calc R
H10I H 0.1442 0.1544 -0.0133 0.088(2) Uiso 1 1 calc R
C107 C 0.2110(5) 0.2086(3) 0.0635(2) 0.0447(16) Uani 1 1 d .
H107 H 0.1636 0.1721 0.0759 0.088(2) Uiso 1 1 calc R
C108 C 0.3173(6) 0.1889(4) 0.0597(3) 0.0496(17) Uani 1 1 d .
H10J H 0.3506 0.1905 0.0934 0.088(2) Uiso 1 1 calc R
H10K H 0.3035 0.1370 0.0359 0.088(2) Uiso 1 1 calc R
C109 C 0.3415(7) 0.2413(4) -0.0119(3) 0.063(2) Uani 1 1 d .
H10L H 0.3285 0.1897 -0.0362 0.088(2) Uiso 1 1 calc R
H10M H 0.3892 0.2776 -0.0237 0.088(2) Uiso 1 1 calc R
C111 C 0.3838(8) 0.0436(6) 0.3651(4) 0.024(2) Uani 0.50 1 d PU
H11D H 0.3543 0.0868 0.3713 0.088(2) Uiso 0.50 1 calc PR
H11E H 0.3467 0.0062 0.3316 0.088(2) Uiso 0.50 1 calc PR
C112 C 0.8509(8) 1.0238(6) 0.3107(4) 0.031(3) Uani 0.50 1 d PU
H11H H 0.8856 0.9865 0.3164 0.088(2) Uiso 0.50 1 calc PR
H11I H 0.8982 1.0590 0.2980 0.088(2) Uiso 0.50 1 calc PR
C113 C 0.8431(8) 0.3524(6) 0.4883(4) 0.027(2) Uani 0.50 1 d P
H11F H 0.8713 0.3586 0.5238 0.088(2) Uiso 0.50 1 calc PR
H11G H 0.8676 0.4020 0.4832 0.088(2) Uiso 0.50 1 calc PR
C114 C 0.8158(9) 0.5229(6) 0.3891(4) 0.032(3) Uani 0.50 1 d PU
H11J H 0.8176 0.5387 0.3586 0.088(2) Uiso 0.50 1 calc PR
H11K H 0.7423 0.5039 0.3909 0.088(2) Uiso 0.50 1 calc PR
B1 B 0.0773(6) -0.1089(5) 0.2842(3) 0.0494(19) Uiso 1 1 d .
H1 H 0.0605 -0.1527 0.2973 0.088(2) Uiso 1 1 calc R
B2 B 0.4557(6) 0.7772(4) 0.4343(3) 0.0398(17) Uiso 1 1 d .
H2A H 0.4835 0.8232 0.4652 0.088(2) Uiso 1 1 calc R
Cl1 Cl 0.3639(2) 0.00112(18) 0.41254(12) 0.0445(8) Uani 0.50 1 d P
Cl2 Cl 0.5185(2) 0.07680(19) 0.36362(10) 0.0432(8) Uani 0.50 1 d P
Cl3 Cl 0.7351(2) 0.97561(18) 0.26450(13) 0.0457(8) Uani 0.50 1 d P
Cl4 Cl 0.8261(3) 1.0756(3) 0.36897(17) 0.0914(16) Uani 0.50 1 d P
Cl5 Cl 0.8896(3) 0.2848(2) 0.44681(13) 0.0569(10) Uani 0.50 1 d P
Cl6 Cl 0.7062(2) 0.32402(17) 0.47764(12) 0.0376(7) Uani 0.50 1 d P
Cl7 Cl 0.8771(4) 0.6024(3) 0.44281(12) 0.0775(13) Uani 0.50 1 d P
Cl8 Cl 0.8730(4) 0.4475(3) 0.38225(18) 0.0799(13) Uani 0.50 1 d P

loop_
_atom_site_aniso_label
_atom_site_aniso_U_11
_atom_site_aniso_U_22
_atom_site_aniso_U_33
_atom_site_aniso_U_23
_atom_site_aniso_U_13
_atom_site_aniso_U_12
Zn1 0.0421(4) 0.0334(4) 0.0406(4) 0.0158(3) 0.0073(3) 0.0109(3)
Zn2 0.0420(4) 0.0292(4) 0.0322(4) 0.0062(3) 0.0057(3) 0.0099(3)
O1 0.044(3) 0.035(2) 0.047(3) 0.018(2) 0.015(2) 0.016(2)
O2 0.040(2) 0.036(2) 0.042(2) 0.019(2) 0.0103(19) 0.0097(19)
O3 0.046(3) 0.035(2) 0.027(2) 0.0057(18) -0.0018(18) 0.0119(19)
O4 0.051(3) 0.027(2) 0.036(2) 0.0067(18) 0.0060(19) 0.0125(19)
N1 0.049(3) 0.036(3) 0.046(3) 0.016(3) 0.009(3) 0.008(2)
N2 0.047(3) 0.037(3) 0.060(4) 0.028(3) 0.014(3) 0.013(3)
N3 0.048(3) 0.034(3) 0.046(3) 0.016(2) 0.008(3) 0.012(2)
N4 0.048(3) 0.035(3) 0.045(3) 0.016(2) 0.009(3) 0.014(2)
N5 0.049(3) 0.041(3) 0.040(3) 0.018(3) 0.011(2) 0.017(3)
N6 0.063(4) 0.047(3) 0.049(3) 0.028(3) 0.018(3) 0.022(3)
N7 0.044(3) 0.029(3) 0.033(3) 0.006(2) 0.002(2) 0.011(2)
N8 0.044(3) 0.036(3) 0.028(3) 0.007(2) 0.004(2) 0.013(2)
N9 0.050(3) 0.031(3) 0.031(3) 0.004(2) 0.008(2) 0.008(2)
N10 0.048(3) 0.026(3) 0.034(3) 0.003(2) 0.005(2) 0.006(2)
N11 0.039(3) 0.033(3) 0.035(3) 0.009(2) 0.008(2) 0.008(2)
N12 0.041(3) 0.036(3) 0.027(3) 0.003(2) 0.003(2) 0.013(2)
C1 0.036(3) 0.032(3) 0.030(3) 0.009(3) 0.004(3) 0.012(3)
C2 0.042(4) 0.031(3) 0.033(3) 0.009(3) 0.007(3) 0.009(3)
C3 0.036(3) 0.026(3) 0.033(3) 0.007(3) 0.008(3) 0.005(3)
C4 0.046(4) 0.030(3) 0.038(3) 0.009(3) -0.002(3) 0.010(3)
C5 0.032(3) 0.031(3) 0.034(3) 0.007(3) -0.001(3) 0.006(3)
C6 0.039(4) 0.028(3) 0.035(3) 0.006(3) -0.001(3) 0.009(3)
C7 0.038(4) 0.037(3) 0.047(4) 0.013(3) 0.005(3) 0.011(3)
C8 0.051(4) 0.056(5) 0.087(6) 0.033(4) 0.020(4) 0.028(4)
C9 0.039(4) 0.057(4) 0.052(4) 0.007(3) 0.011(3) 0.017(3)
C10 0.039(4) 0.048(4) 0.066(5) 0.016(4) 0.006(3) 0.011(3)
C11 0.072(6) 0.074(6) 0.126(8) 0.069(6) 0.011(5) 0.000(5)
C12 0.053(5) 0.044(4) 0.076(5) 0.024(4) 0.003(4) 0.005(4)
C13 0.059(5) 0.048(4) 0.084(6) 0.031(4) -0.002(4) 0.001(4)
C14 0.036(4) 0.041(4) 0.057(4) 0.017(3) 0.000(3) 0.008(3)
C15 0.056(4) 0.032(3) 0.043(4) 0.008(3) -0.003(3) 0.004(3)
C16 0.056(4) 0.041(4) 0.048(4) 0.008(3) -0.004(3) 0.008(3)
C17 0.067(5) 0.046(4) 0.045(4) 0.013(3) 0.001(4) 0.009(4)
C18 0.075(5) 0.042(4) 0.041(4) -0.002(3) -0.009(4) 0.020(4)
C19 0.063(5) 0.052(4) 0.054(5) 0.012(4) 0.003(4) 0.014(4)
C20 0.055(5) 0.045(4) 0.058(5) 0.014(3) -0.006(4) 0.011(3)
C21 0.086(6) 0.064(5) 0.049(5) 0.019(4) 0.005(4) 0.024(4)
C22 0.130(8) 0.057(5) 0.062(5) 0.022(4) 0.017(5) 0.043(5)
C23 0.109(8) 0.088(7) 0.065(6) 0.031(5) 0.011(5) 0.027(6)
C24 0.082(6) 0.045(4) 0.073(5) 0.028(4) 0.022(4) 0.035(4)
C25 0.056(4) 0.040(4) 0.044(4) 0.013(3) 0.008(3) 0.022(3)
C26 0.054(4) 0.052(4) 0.049(4) 0.013(3) 0.006(3) 0.029(4)
C27 0.040(4) 0.040(4) 0.041(4) 0.009(3) 0.009(3) 0.013(3)
C28 0.046(4) 0.038(4) 0.050(4) 0.006(3) 0.007(3) 0.015(3)
C29 0.052(5) 0.072(5) 0.055(5) 0.016(4) 0.006(4) 0.009(4)
C30 0.054(5) 0.073(5) 0.049(5) 0.007(4) 0.003(4) -0.003(4)
C31 0.049(4) 0.041(4) 0.061(5) 0.005(3) 0.018(4) 0.012(3)
C32 0.061(5) 0.048(4) 0.049(4) 0.012(3) 0.020(4) 0.023(4)
C33 0.046(4) 0.036(4) 0.056(4) 0.014(3) 0.022(3) 0.018(3)
C34 0.057(5) 0.058(5) 0.056(5) 0.011(4) 0.015(4) 0.006(4)
C35 0.052(5) 0.074(6) 0.075(5) 0.029(4) 0.019(4) 0.006(4)
C36 0.093(7) 0.104(7) 0.068(6) 0.015(5) 0.028(5) 0.036(6)
C37 0.126(8) 0.078(6) 0.076(6) 0.048(5) 0.056(6) 0.039(6)
C38 0.089(6) 0.061(5) 0.051(4) 0.033(4) 0.031(4) 0.036(4)
C39 0.087(6) 0.063(5) 0.045(4) 0.028(4) 0.030(4) 0.033(4)
C40 0.051(4) 0.046(4) 0.042(4) 0.014(3) 0.003(3) 0.022(3)
C41 0.044(4) 0.048(4) 0.036(4) 0.015(3) 0.004(3) 0.013(3)
C42 0.036(4) 0.056(4) 0.036(4) 0.014(3) 0.002(3) 0.011(3)
C43 0.045(4) 0.058(5) 0.039(4) 0.016(3) 0.005(3) 0.009(3)
C44 0.045(4) 0.050(4) 0.048(4) 0.020(3) 0.000(3) 0.008(3)
C45 0.061(5) 0.051(4) 0.049(4) 0.013(4) 0.006(4) 0.019(4)
C46 0.059(4) 0.052(4) 0.036(4) 0.012(3) 0.008(3) 0.021(3)
C47 0.063(5) 0.045(4) 0.062(5) 0.016(4) 0.006(4) 0.007(4)
C48 0.140(9) 0.049(5) 0.077(6) 0.021(5) 0.021(6) 0.032(5)
C49 0.091(7) 0.079(7) 0.149(10) 0.067(7) -0.028(7) 0.008(5)
C50 0.037(3) 0.030(3) 0.032(3) 0.010(3) 0.009(3) 0.010(3)
C51 0.045(4) 0.030(3) 0.029(3) 0.011(3) 0.005(3) 0.014(3)
C52 0.049(4) 0.027(3) 0.036(3) 0.007(3) 0.006(3) 0.010(3)
C53 0.050(4) 0.037(4) 0.038(4) 0.013(3) -0.003(3) 0.012(3)
C54 0.048(4) 0.031(3) 0.035(3) 0.010(3) 0.005(3) 0.014(3)
C55 0.042(4) 0.029(3) 0.034(3) 0.009(3) 0.007(3) 0.010(3)
C56 0.059(4) 0.039(4) 0.040(4) 0.014(3) 0.004(3) 0.018(3)
C57 0.060(5) 0.064(5) 0.074(5) 0.039(4) 0.013(4) 0.031(4)
C58 0.080(5) 0.061(5) 0.052(4) 0.030(4) -0.011(4) 0.018(4)
C59 0.069(5) 0.042(4) 0.059(5) 0.025(3) 0.012(4) 0.020(4)
C60 0.063(5) 0.047(4) 0.045(4) -0.001(3) 0.010(3) 0.018(4)
C61 0.050(4) 0.041(4) 0.040(4) 0.012(3) 0.012(3) 0.020(3)
C62 0.055(4) 0.041(4) 0.040(4) 0.009(3) 0.010(3) 0.020(3)
C63 0.040(4) 0.032(3) 0.034(3) 0.012(3) 0.004(3) 0.012(3)
C64 0.048(4) 0.029(3) 0.040(4) 0.014(3) 0.010(3) 0.013(3)
C65 0.050(4) 0.040(4) 0.060(4) 0.015(3) 0.013(4) 0.017(3)
C66 0.040(4) 0.041(4) 0.053(4) 0.011(3) 0.001(3) 0.014(3)
C67 0.046(4) 0.036(4) 0.042(4) 0.018(3) 0.010(3) 0.010(3)
C68 0.048(4) 0.036(4) 0.050(4) 0.011(3) 0.005(3) 0.009(3)
C69 0.045(4) 0.035(4) 0.048(4) 0.016(3) 0.009(3) 0.012(3)
C70 0.042(4) 0.045(4) 0.058(4) 0.011(3) -0.001(3) 0.007(3)
C71 0.071(6) 0.081(6) 0.061(5) 0.017(5) -0.012(4) 0.011(5)
C72 0.053(5) 0.071(6) 0.083(6) 0.014(5) 0.002(4) 0.010(4)
C73 0.080(5) 0.034(4) 0.053(4) 0.008(3) 0.012(4) 0.005(4)
C74 0.049(4) 0.034(4) 0.047(4) 0.010(3) 0.005(3) 0.001(3)
C75 0.058(5) 0.039(4) 0.051(4) 0.013(3) 0.012(3) 0.002(3)
C76 0.048(4) 0.037(4) 0.034(3) 0.007(3) 0.009(3) 0.004(3)
C77 0.039(4) 0.060(5) 0.044(4) 0.013(3) 0.016(3) 0.002(3)
C78 0.058(4) 0.042(4) 0.044(4) 0.009(3) 0.021(3) 0.017(3)
C79 0.059(5) 0.055(4) 0.056(5) 0.007(4) 0.018(4) 0.015(4)
C80 0.054(5) 0.052(5) 0.054(5) 0.009(4) 0.016(4) 0.008(4)
C81 0.058(5) 0.076(6) 0.037(4) 0.021(4) 0.013(3) -0.001(4)
C82 0.047(4) 0.057(4) 0.048(4) 0.015(4) 0.018(3) 0.004(3)
C83 0.066(5) 0.105(7) 0.040(4) 0.010(4) 0.021(4) 0.029(5)
C84 0.086(7) 0.127(9) 0.054(5) -0.031(6) 0.015(5) 0.003(6)
C85 0.079(6) 0.085(6) 0.049(5) 0.026(4) 0.024(4) 0.026(5)
C86 0.059(5) 0.062(5) 0.035(4) 0.009(3) 0.001(3) 0.018(4)
C87 0.039(4) 0.044(4) 0.040(4) 0.014(3) 0.005(3) 0.011(3)
C88 0.049(4) 0.045(4) 0.045(4) 0.014(3) -0.004(3) 0.011(3)
C89 0.041(4) 0.039(4) 0.047(4) 0.016(3) 0.006(3) 0.011(3)
C90 0.041(4) 0.036(4) 0.055(4) 0.014(3) -0.001(3) 0.010(3)
C91 0.067(5) 0.039(4) 0.077(5) 0.020(4) -0.017(4) 0.008(4)
C92 0.095(7) 0.038(4) 0.090(7) 0.015(4) -0.030(5) 0.017(4)
C93 0.064(5) 0.035(4) 0.119(8) 0.005(5) -0.032(5) 0.020(4)
C94 0.047(4) 0.061(5) 0.069(5) -0.004(4) -0.006(4) 0.019(4)
C95 0.042(4) 0.042(4) 0.053(4) 0.010(3) 0.007(3) 0.017(3)
C96 0.117(7) 0.093(6) 0.153(8) 0.005(6) -0.023(6) 0.071(6)
C97 0.125(9) 0.123(9) 0.109(9) 0.000(7) 0.012(7) 0.079(8)
C98 0.078(6) 0.072(5) 0.104(6) -0.021(5) -0.001(5) 0.024(5)
C99 0.053(4) 0.025(3) 0.030(3) 0.008(3) 0.004(3) 0.010(3)
C100 0.051(4) 0.034(3) 0.033(3) 0.010(3) 0.004(3) 0.012(3)
C101 0.066(5) 0.043(4) 0.059(5) 0.019(3) 0.025(4) 0.019(3)
C102 0.061(5) 0.056(5) 0.062(5) 0.024(4) 0.024(4) 0.010(4)
C103 0.067(5) 0.030(3) 0.038(4) 0.010(3) 0.017(3) 0.006(3)
C104 0.097(6) 0.037(4) 0.046(4) 0.015(3) 0.025(4) 0.018(4)
C105 0.104(7) 0.051(4) 0.038(4) 0.015(3) 0.014(4) 0.016(4)
C106 0.068(5) 0.046(4) 0.041(4) 0.010(3) 0.010(3) 0.011(4)
C107 0.063(4) 0.032(3) 0.035(4) 0.007(3) 0.009(3) 0.011(3)
C108 0.065(5) 0.041(4) 0.049(4) 0.014(3) 0.021(3) 0.021(3)
C109 0.090(6) 0.046(4) 0.053(5) 0.011(4) 0.032(4) 0.017(4)
C111 0.018(4) 0.027(4) 0.019(4) -0.003(3) -0.004(3) 0.007(3)
C112 0.013(5) 0.041(6) 0.050(6) 0.031(5) 0.014(4) 0.006(4)
C113 0.023(6) 0.023(6) 0.032(6) 0.001(5) 0.013(5) 0.007(4)
C114 0.030(5) 0.040(6) 0.022(5) 0.005(4) -0.012(4) 0.015(5)
Cl1 0.0409(18) 0.0507(19) 0.0471(18) 0.0176(15) 0.0130(14) 0.0191(15)
Cl2 0.0337(16) 0.065(2) 0.0205(14) 0.0064(14) 0.0010(12) 0.0068(14)
Cl3 0.0400(18) 0.0408(17) 0.056(2) 0.0259(15) 0.0211(15) -0.0058(14)
Cl4 0.058(3) 0.117(4) 0.061(3) -0.002(3) 0.024(2) -0.010(2)
Cl5 0.0416(19) 0.078(2) 0.050(2) -0.0004(18) 0.0287(16) 0.0327(18)
Cl6 0.0324(16) 0.0440(17) 0.0590(19) 0.0329(15) 0.0198(14) 0.0271(13)
Cl7 0.094(3) 0.093(3) 0.0172(16) -0.0050(18) -0.0052(17) 0.011(2)
Cl8 0.083(3) 0.112(4) 0.096(3) 0.060(3) 0.040(2) 0.078(3)

loop_
_atom_type_symbol
_atom_type_description
_atom_type_scat_dispersion_real
_atom_type_scat_dispersion_imag
_atom_type_scat_source
C C 0.0033 0.0016 'International Tables Vol C Tables 4.2.6.8 and 6.1.1.4'
H H 0.0000 0.0000 'International Tables Vol C Tables 4.2.6.8 and 6.1.1.4'
B B 0.0013 0.0007 'International Tables Vol C Tables 4.2.6.8 and 6.1.1.4'
N N 0.0061 0.0033 'International Tables Vol C Tables 4.2.6.8 and 6.1.1.4'
O O 0.0106 0.0060 'International Tables Vol C Tables 4.2.6.8 and 6.1.1.4'
Zn Zn 0.2839 1.4301 'International Tables Vol C Tables 4.2.6.8 and 6.1.1.4'
Cl Cl 0.1484 0.1585 'International Tables Vol C Tables 4.2.6.8 and 6.1.1.4'

loop_
_geom_angle_atom_site_label_1
_geom_angle_atom_site_label_2
_geom_angle_atom_site_label_3
_geom_angle
O1 Zn1 N1 131.32(19)
O1 Zn1 N5 131.52(19)
N1 Zn1 N5 96.8(2)
O1 Zn1 O2 80.17(16)
N1 Zn1 O2 93.82(18)
N5 Zn1 O2 93.06(18)
O1 Zn1 N3 98.07(18)
N1 Zn1 N3 85.8(2)
N5 Zn1 N3 89.60(19)
O2 Zn1 N3 177.34(17)
O3 Zn2 N7 123.00(18)
O3 Zn2 N9 140.72(19)
N7 Zn2 N9 96.27(19)
O3 Zn2 O4 80.38(15)
N7 Zn2 O4 99.84(17)
N9 Zn2 O4 93.40(18)
O3 Zn2 N11 91.95(16)
N7 Zn2 N11 94.64(18)
N9 Zn2 N11 84.75(19)
O4 Zn2 N11 165.51(17)
C1 O1 Zn1 115.2(4)
C6 O2 Zn1 110.0(4)
C50 O3 Zn2 114.6(3)
C55 O4 Zn2 110.9(3)
N2 N1 C14 107.7(5)
N2 N1 Zn1 114.6(4)
C14 N1 Zn1 137.4(4)
N1 N2 C12 109.3(5)
N1 N2 B1 121.1(5)
C12 N2 B1 129.6(6)
C27 N3 N4 106.4(5)
C27 N3 Zn1 141.1(4)
N4 N3 Zn1 111.2(4)
C25 N4 N3 110.5(5)
C25 N4 B1 129.4(6)
N3 N4 B1 119.9(5)
C40 N5 N6 106.4(5)
C40 N5 Zn1 139.2(4)
N6 N5 Zn1 113.6(4)
C38 N6 N5 110.1(5)
C38 N6 B1 129.4(6)
N5 N6 B1 120.5(5)
C63 N7 N8 106.6(4)
C63 N7 Zn2 139.7(4)
N8 N7 Zn2 113.2(4)
C61 N8 N7 110.3(5)
C61 N8 B2 129.1(5)
N7 N8 B2 120.5(5)
C76 N9 N10 107.3(5)
C76 N9 Zn2 139.9(4)
N10 N9 Zn2 112.5(4)
C74 N10 N9 108.9(5)
C74 N10 B2 130.2(5)
N9 N10 B2 120.9(5)
C89 N11 N12 106.3(5)
C89 N11 Zn2 143.7(4)
N12 N11 Zn2 109.7(3)
C87 N12 N11 110.2(5)
C87 N12 B2 128.8(5)
N11 N12 B2 120.8(5)
O1 C1 C2 122.7(5)
O1 C1 C6 117.4(5)
C2 C1 C6 119.9(5)
C3 C2 C1 120.8(6)
C2 C3 C4 119.0(5)
C2 C3 C99 121.8(5)
C4 C3 C99 118.9(5)
C5 C4 C3 123.9(5)
C4 C5 C6 116.8(5)
C4 C5 C7 123.9(5)
C6 C5 C7 119.3(5)
O2 C6 C5 123.5(5)
O2 C6 C1 117.0(5)
C5 C6 C1 119.4(5)
C5 C7 C9 110.6(5)
C5 C7 C10 109.6(5)
C9 C7 C10 110.1(5)
C5 C7 C8 111.7(5)
C9 C7 C8 107.9(5)
C10 C7 C8 106.8(5)
N2 C12 C13 107.7(6)
N2 C12 C11 123.0(7)
C13 C12 C11 129.3(7)
C14 C13 C12 106.4(7)
N1 C14 C13 108.8(6)
N1 C14 C15 122.4(6)
C13 C14 C15 128.7(6)
C20 C15 C16 118.3(6)
C20 C15 C14 119.8(6)
C16 C15 C14 121.8(6)
C17 C16 C15 121.1(7)
C16 C17 C18 119.5(7)
C19 C18 C17 119.2(7)
C19 C18 C21 121.5(7)
C17 C18 C21 119.3(7)
C18 C19 C20 120.7(7)
C15 C20 C19 121.2(7)
C23 C21 C18 113.2(7)
C23 C21 C22 109.5(7)
C18 C21 C22 111.9(6)
N4 C25 C26 106.9(6)
N4 C25 C24 123.6(6)
C26 C25 C24 129.3(6)
C25 C26 C27 106.8(6)
N3 C27 C26 109.3(6)
N3 C27 C28 124.2(6)
C26 C27 C28 126.5(6)
C33 C28 C29 116.7(7)
C33 C28 C27 124.1(6)
C29 C28 C27 119.1(6)
C30 C29 C28 120.9(7)
C31 C30 C29 122.4(8)
C30 C31 C32 117.2(7)
C30 C31 C34 120.7(7)
C32 C31 C34 122.1(7)
C33 C32 C31 121.3(7)
C32 C33 C28 121.5(7)
C36 C34 C31 113.4(7)
C36 C34 C35 109.5(7)
C31 C34 C35 111.0(6)
N6 C38 C39 106.4(6)
N6 C38 C37 123.4(7)
C39 C38 C37 130.2(7)
C40 C39 C38 106.7(6)
N5 C40 C39 110.4(6)
N5 C40 C41 121.7(6)
C39 C40 C41 127.9(6)
C42 C41 C46 119.0(6)
C42 C41 C40 124.2(6)
C46 C41 C40 116.8(6)
C41 C42 C43 121.3(6)
C44 C43 C42 120.4(6)
C45 C44 C43 118.1(6)
C45 C44 C47 121.1(7)
C43 C44 C47 120.7(7)
C44 C45 C46 122.2(7)
C45 C46 C41 118.9(7)
C49 C47 C48 112.4(8)
C49 C47 C44 110.3(6)
C48 C47 C44 111.8(6)
O3 C50 C51 122.7(5)
O3 C50 C55 117.5(5)
C51 C50 C55 119.7(5)
C52 C51 C50 120.3(5)
C51 C52 C53 119.0(5)
C51 C52 C99 120.5(5)
C53 C52 C99 120.5(5)
C54 C53 C52 124.3(6)
C53 C54 C55 116.8(5)
C53 C54 C56 123.0(5)
C55 C54 C56 120.1(5)
O4 C55 C54 124.2(5)
O4 C55 C50 116.0(5)
C54 C55 C50 119.7(5)
C57 C56 C59 108.7(6)
C57 C56 C54 108.3(5)
C59 C56 C54 110.6(5)
C57 C56 C58 110.6(6)
C59 C56 C58 107.2(6)
C54 C56 C58 111.4(5)
N8 C61 C62 107.3(5)
N8 C61 C60 123.9(6)
C62 C61 C60 128.8(6)
C63 C62 C61 105.6(6)
N7 C63 C62 110.2(5)
N7 C63 C64 123.4(5)
C62 C63 C64 126.4(6)
C69 C64 C65 116.9(6)
C69 C64 C63 123.0(6)
C65 C64 C63 119.9(5)
C66 C65 C64 121.4(6)
C67 C66 C65 121.4(6)
C66 C67 C68 117.8(6)
C66 C67 C70 121.0(6)
C68 C67 C70 121.2(6)
C67 C68 C69 121.8(6)
C64 C69 C68 120.6(6)
C72 C70 C71 111.2(7)
C72 C70 C67 111.9(6)
C71 C70 C67 111.4(6)
N10 C74 C75 107.6(5)
N10 C74 C73 123.3(6)
C75 C74 C73 129.1(6)
C76 C75 C74 105.6(6)
N9 C76 C75 110.6(6)
N9 C76 C77 121.0(5)
C75 C76 C77 128.1(6)
C78 C77 C82 117.8(6)
C78 C77 C76 121.7(6)
C82 C77 C76 120.5(6)
C79 C78 C77 120.8(7)
C80 C79 C78 122.4(7)
C81 C80 C79 117.8(7)
C81 C80 C83 120.9(7)
C79 C80 C83 121.3(7)
C80 C81 C82 123.2(7)
C77 C82 C81 118.0(7)
C84 C83 C85 114.7(7)
C84 C83 C80 110.3(7)
C85 C83 C80 112.0(7)
N12 C87 C88 107.5(5)
N12 C87 C86 123.5(5)
C88 C87 C86 129.0(6)
C87 C88 C89 106.2(6)
N11 C89 C88 109.7(5)
N11 C89 C90 123.5(6)
C88 C89 C90 126.8(6)
C95 C90 C91 117.4(6)
C95 C90 C89 123.8(6)
C91 C90 C89 118.8(6)
C92 C91 C90 119.5(8)
C91 C92 C93 122.5(8)
C94 C93 C92 117.1(7)
C94 C93 C96 121.1(10)
C92 C93 C96 121.8(9)
C93 C94 C95 122.1(8)
C90 C95 C94 121.4(7)
C97 C96 C98 125.8(9)
C97 C96 C93 116.5(9)
C98 C96 C93 117.5(8)
C100 C99 C3 125.0(5)
C100 C99 C52 120.1(5)
C3 C99 C52 114.6(5)
C99 C100 C103 125.5(5)
C99 C100 C107 123.6(6)
C103 C100 C107 110.9(5)
C102 C101 C108 109.1(6)
C102 C101 C109 110.3(6)
C108 C101 C109 110.2(6)
C101 C102 C103 111.0(6)
C100 C103 C104 111.3(6)
C100 C103 C102 106.0(5)
C104 C103 C102 109.4(6)
C105 C104 C103 109.0(6)
C106 C105 C104 108.8(6)
C106 C105 C109 109.7(6)
C104 C105 C109 108.9(7)
C107 C106 C105 111.6(6)
C106 C107 C100 109.4(5)
C106 C107 C108 108.5(5)
C100 C107 C108 106.3(5)
C101 C108 C107 111.0(5)
C101 C109 C105 108.7(6)
Cl1 C111 Cl2 112.2(5)
Cl4 C112 Cl3 111.6(6)
Cl6 C113 Cl5 111.5(6)
Cl7 C114 Cl8 113.8(6)
N2 B1 N4 109.4(6)
N2 B1 N6 110.4(6)
N4 B1 N6 108.5(6)
N10 B2 N12 108.8(5)
N10 B2 N8 110.2(5)
N12 B2 N8 110.2(5)

loop_
_geom_bond_atom_site_label_1
_geom_bond_atom_site_label_2
_geom_bond_distance
Zn1 O1 1.955(4)
Zn1 N1 2.038(5)
Zn1 N5 2.047(5)
Zn1 O2 2.136(4)
Zn1 N3 2.198(5)
Zn2 O3 1.965(4)
Zn2 N7 2.042(5)
Zn2 N9 2.062(5)
Zn2 O4 2.112(4)
Zn2 N11 2.177(5)
O1 C1 1.293(6)
O2 C6 1.278(7)
O3 C50 1.290(7)
O4 C55 1.283(6)
N1 N2 1.353(7)
N1 C14 1.364(8)
N2 C12 1.359(8)
N2 B1 1.534(9)
N3 C27 1.341(8)
N3 N4 1.385(7)
N4 C25 1.347(8)
N4 B1 1.548(9)
N5 C40 1.326(8)
N5 N6 1.379(7)
N6 C38 1.352(8)
N6 B1 1.552(9)
N7 C63 1.336(7)
N7 N8 1.369(6)
N8 C61 1.348(7)
N8 B2 1.560(9)
N9 C76 1.331(8)
N9 N10 1.370(6)
N10 C74 1.357(8)
N10 B2 1.526(9)
N11 C89 1.342(7)
N11 N12 1.383(6)
N12 C87 1.362(8)
N12 B2 1.552(8)
C1 C2 1.400(8)
C1 C6 1.462(8)
C2 C3 1.376(8)
C3 C4 1.439(8)
C3 C99 1.474(8)
C4 C5 1.374(8)
C5 C6 1.455(8)
C5 C7 1.528(8)
C7 C9 1.529(9)
C7 C10 1.534(8)
C7 C8 1.544(9)
C11 C12 1.502(10)
C12 C13 1.390(10)
C13 C14 1.378(9)
C14 C15 1.450(9)
C15 C20 1.385(9)
C15 C16 1.401(10)
C16 C17 1.372(9)
C17 C18 1.441(10)
C18 C19 1.349(10)
C18 C21 1.529(10)
C19 C20 1.401(10)
C21 C23 1.518(11)
C21 C22 1.539(10)
C24 C25 1.494(9)
C25 C26 1.385(10)
C26 C27 1.401(9)
C27 C28 1.447(9)
C28 C33 1.389(9)
C28 C29 1.415(10)
C29 C30 1.371(10)
C30 C31 1.348(10)
C31 C32 1.426(10)
C31 C34 1.527(10)
C32 C33 1.354(9)
C34 C36 1.503(11)
C34 C35 1.540(10)
C37 C38 1.484(10)
C38 C39 1.389(10)
C39 C40 1.375(9)
C40 C41 1.505(9)
C41 C42 1.349(9)
C41 C46 1.420(9)
C42 C43 1.408(9)
C43 C44 1.394(9)
C44 C45 1.365(10)
C44 C47 1.526(9)
C45 C46 1.401(9)
C47 C49 1.483(11)
C47 C48 1.491(11)
C50 C51 1.397(8)
C50 C55 1.474(8)
C51 C52 1.386(8)
C52 C53 1.437(8)
C52 C99 1.497(8)
C53 C54 1.367(8)
C54 C55 1.441(8)
C54 C56 1.533(8)
C56 C57 1.516(9)
C56 C59 1.528(9)
C56 C58 1.544(9)
C60 C61 1.488(8)
C61 C62 1.394(9)
C62 C63 1.391(8)
C63 C64 1.482(8)
C64 C69 1.384(8)
C64 C65 1.404(9)
C65 C66 1.375(9)
C66 C67 1.364(8)
C67 C68 1.380(9)
C67 C70 1.528(9)
C68 C69 1.386(9)
C70 C72 1.474(10)
C70 C71 1.518(10)
C73 C74 1.483(9)
C74 C75 1.398(9)
C75 C76 1.372(9)
C76 C77 1.482(9)
C77 C78 1.407(9)
C77 C82 1.412(9)
C78 C79 1.377(9)
C79 C80 1.365(10)
C80 C81 1.354(10)
C80 C83 1.542(10)
C81 C82 1.421(10)
C83 C84 1.481(12)
C83 C85 1.492(11)
C86 C87 1.507(9)
C87 C88 1.377(9)
C88 C89 1.413(9)
C89 C90 1.470(9)
C90 C95 1.363(9)
C90 C91 1.449(9)
C91 C92 1.370(11)
C92 C93 1.390(13)
C93 C94 1.378(12)
C93 C96 1.513(12)
C94 C95 1.389(9)
C96 C97 1.406(12)
C96 C98 1.416(13)
C99 C100 1.355(8)
C100 C103 1.508(9)
C100 C107 1.546(8)
C101 C102 1.487(9)
C101 C108 1.495(9)
C101 C109 1.512(10)
C102 C103 1.557(10)
C103 C104 1.537(10)
C104 C105 1.537(9)
C105 C106 1.522(10)
C105 C109 1.575(11)
C106 C107 1.512(9)
C107 C108 1.559(9)
C111 Cl1 1.733(11)
C111 Cl2 1.760(10)
C112 Cl4 1.738(12)
C112 Cl3 1.740(11)
C113 Cl6 1.735(10)
C113 Cl5 1.742(10)
C114 Cl7 1.719(11)
C114 Cl8 1.748(11)
